data_7225919
loop_
_publ_author_name
'Zhao, He'
'Wang, Yongtao'
'Harrington, Steven'
'Ma, Lei'
'Hu, Shuzhi'
'Wu, Xue'
'Tang, Huan'
'Xue, Mei'
'Wang, Yubin'

_publ_section_title
;
 Remarkable substitution influence on the mechanochromism of cyanostilbene
 derivatives
;
_journal_issue 71
_journal_name_full 'RSC Adv.'
_journal_page_first 66477
_journal_paper_doi 10.1039/C6RA14707K
_journal_volume 6
_journal_year 2016
_chemical_formula_moiety 'C27 H18 N2'
_chemical_formula_sum 'C27 H18 N2'
_chemical_formula_weight 370.43
_chemical_name_systematic
;
 ? 
;
_space_group_crystal_system monoclinic
_space_group_IT_number 14
_space_group_name_Hall '-P 2ybc'
_space_group_name_H-M_alt 'P 1 21/c 1'
_symmetry_space_group_name_Hall '-P 2ybc'
_symmetry_space_group_name_H-M 'P 1 21/c 1'
_atom_sites_solution_hydrogens geom
_audit_creation_date 2016-01-16
_audit_creation_method
;
Olex2 1.2
(compiled 2015.09.30 svn.r3233 for OlexSys, GUI svn.r5103)
;
_audit_update_record
;
2016-04-16 deposited with the CCDC.
2016-07-07 downloaded from the CCDC.
;
_cell_angle_alpha 90
_cell_angle_beta 96.436(4)
_cell_angle_gamma 90
_cell_formula_units_Z 4
_cell_length_a 18.495(4)
_cell_length_b 13.396(3)
_cell_length_c 7.8586(17)
_cell_measurement_reflns_used 3171
_cell_measurement_temperature 296(2)
_cell_measurement_theta_max 6.11
_cell_measurement_theta_min 57.86
_cell_volume 1934.8(7)
_computing_cell_refinement 'Bruker SMART'
_computing_data_collection 'Bruker SMART'
_computing_data_reduction 'Bruker SAINT'
_computing_molecular_graphics 'Olex2 (Dolomanov et al., 2009)'
_computing_publication_material 'Olex2 (Dolomanov et al., 2009)'
_computing_structure_refinement 'XL (Sheldrick, 2008)'
_computing_structure_solution 'SIR2004 (Burla et al., 2007)'
_diffrn_ambient_temperature 296.15
_diffrn_measured_fraction_theta_full 0.983
_diffrn_measured_fraction_theta_max 0.983
_diffrn_measurement_device_type 'CCD area detector'
_diffrn_measurement_method 'phi and omega scans'
_diffrn_radiation_monochromator graphite
_diffrn_radiation_type MoK\a
_diffrn_radiation_wavelength 0.71073
_diffrn_reflns_av_R_equivalents 0.0624
_diffrn_reflns_av_unetI/netI 0.0632
_diffrn_reflns_Laue_measured_fraction_full 0.983
_diffrn_reflns_Laue_measured_fraction_max 0.983
_diffrn_reflns_limit_h_max 21
_diffrn_reflns_limit_h_min -21
_diffrn_reflns_limit_k_max 15
_diffrn_reflns_limit_k_min -15
_diffrn_reflns_limit_l_max 9
_diffrn_reflns_limit_l_min -8
_diffrn_reflns_number 11027
_diffrn_reflns_point_group_measured_fraction_full 0.983
_diffrn_reflns_point_group_measured_fraction_max 0.983
_diffrn_reflns_theta_full 25.063
_diffrn_reflns_theta_max 25.063
_diffrn_reflns_theta_min 1.108
_exptl_absorpt_coefficient_mu 0.075
_exptl_absorpt_correction_T_max 0.9852
_exptl_absorpt_correction_T_min 0.9830
_exptl_absorpt_correction_type 'Semi-empirical from equivalents'
_exptl_absorpt_process_details 'SADABS; Bruker, 2000'
_exptl_crystal_colour colorless
_exptl_crystal_density_diffrn 1.272
_exptl_crystal_density_method 'not measured'
_exptl_crystal_description block
_exptl_crystal_F_000 776
_exptl_crystal_size_max 0.23
_exptl_crystal_size_mid 0.21
_exptl_crystal_size_min 0.2
_refine_diff_density_max 0.215
_refine_diff_density_min -0.223
_refine_diff_density_rms 0.056
_refine_ls_extinction_coef 0.017(2)
_refine_ls_extinction_expression Fc^*^=kFc[1+0.001xFc^2^\l^3^/sin(2\q)]^-1/4^
_refine_ls_extinction_method 'SHELXL-2014/7 (Sheldrick 2014'
_refine_ls_goodness_of_fit_ref 1.019
_refine_ls_hydrogen_treatment constr
_refine_ls_matrix_type full
_refine_ls_number_parameters 263
_refine_ls_number_reflns 3374
_refine_ls_number_restraints 0
_refine_ls_restrained_S_all 1.019
_refine_ls_R_factor_all 0.0839
_refine_ls_R_factor_gt 0.0506
_refine_ls_shift/su_max 0.000
_refine_ls_shift/su_mean 0.000
_refine_ls_structure_factor_coef Fsqd
_refine_ls_weighting_details 'w=1/[\s^2^(Fo^2^)+(0.0692P)^2^+0.0644P] where P=(Fo^2^+2Fc^2^)/3'
_refine_ls_weighting_scheme calc
_refine_ls_wR_factor_gt 0.1193
_refine_ls_wR_factor_ref 0.1412
_reflns_Friedel_coverage 0.000
_reflns_number_gt 2231
_reflns_number_total 3374
_reflns_threshold_expression 'I > 2\s(I)'
_cod_data_source_file c6ra14707k2.cif
_cod_data_source_block chenhe
_cod_original_cell_volume 1934.7(7)
_cod_database_code 7225919
_shelx_space_group_comment
;
The symmetry employed for this shelxl refinement is uniquely defined
by the following loop, which should always be used as a source of
symmetry information in preference to the above space-group names.
They are only intended as comments.
;
_shelx_estimated_absorpt_t_max 0.985
_shelx_estimated_absorpt_t_min 0.983
_olex2_refinement_description
;
1. Others
 Fixed Uiso: H2(0.066) H3(0.076) H4(0.079) H5(0.07) H8(0.057) H10(0.059)
 H11(0.061) H16(0.071) H17(0.08) H18(0.078) H19(0.075) H20(0.068) H21(0.06)
 H23(0.069) H24(0.081) H25(0.087) H26(0.078) H27(0.064)
 Fixed X: H2(0.4276) H3(0.4222) H4(0.3242) H5(0.2256) H8(0.1249) H10(0.1228)
 H11(0.2372) H16(-0.1404) H17(-0.2531) H18(-0.2699) H19(-0.1743) H20(-0.0617)
 H21(0.0244) H23(0.4547) H24(0.5409) H25(0.5088) H26(0.3907) H27(0.3046)
 Fixed Y: H2(0.5734) H3(0.4056) H4(0.3102) H5(0.3826) H8(0.5157) H10(0.8065)
 H11(0.8287) H16(0.4952) H17(0.5175) H18(0.6361) H19(0.7366) H20(0.7163)
 H21(0.7166) H23(0.6744) H24(0.7988) H25(0.9538) H26(0.9856) H27(0.8595)
 Fixed Z: H2(-0.0054) H3(-0.0694) H4(-0.0127) H5(0.0939) H8(0.2144)
 H10(0.3383) H11(0.2591) H16(0.2327) H17(0.3248) H18(0.5283) H19(0.6341)
 H20(0.5417) H21(0.3868) H23(0.2529) H24(0.2528) H25(0.1458) H26(0.0318)
 H27(0.0184)
;
_shelx_shelxl_version_number 2014/7
_olex2_submission_special_instructions 'No special instructions were received'

loop_
_space_group_symop_operation_xyz
'x, y, z'
'-x, y+1/2, -z+1/2'
'-x, -y, -z'
'x, -y-1/2, z-1/2'

loop_
_atom_site_label
_atom_site_type_symbol
_atom_site_fract_x
_atom_site_fract_y
_atom_site_fract_z
_atom_site_U_iso_or_equiv
_atom_site_adp_type
_atom_site_occupancy
_atom_site_site_symmetry_order
_atom_site_calc_flag
_atom_site_refinement_flags_posn
C1 C 0.32918(11) 0.57809(14) 0.0849(3) 0.0458(5) Uani 1 1 d .
C2 C 0.38737(11) 0.53545(16) 0.0154(3) 0.0548(6) Uani 1 1 d .
H2 H 0.4276 0.5734 -0.0054 0.066 Uiso 1 1 calc R
C3 C 0.38385(12) 0.43564(18) -0.0217(3) 0.0634(7) Uani 1 1 d .
H3 H 0.4222 0.4056 -0.0694 0.076 Uiso 1 1 calc R
C4 C 0.32437(12) 0.37831(17) 0.0102(4) 0.0657(7) Uani 1 1 d .
H4 H 0.3242 0.3102 -0.0127 0.079 Uiso 1 1 calc R
C5 C 0.26582(12) 0.42103(15) 0.0752(3) 0.0580(6) Uani 1 1 d .
H5 H 0.2256 0.3826 0.0939 0.070 Uiso 1 1 calc R
C6 C 0.26752(10) 0.52224(14) 0.1126(3) 0.0458(5) Uani 1 1 d .
C7 C 0.21587(10) 0.59059(14) 0.1743(3) 0.0436(5) Uani 1 1 d .
C8 C 0.14692(10) 0.57822(14) 0.2217(3) 0.0472(5) Uani 1 1 d .
H8 H 0.1249 0.5157 0.2144 0.057 Uiso 1 1 calc R
C9 C 0.11026(10) 0.66006(14) 0.2808(3) 0.0461(5) Uani 1 1 d .
C10 C 0.14645(10) 0.75242(15) 0.2952(3) 0.0494(6) Uani 1 1 d .
H10 H 0.1228 0.8065 0.3383 0.059 Uiso 1 1 calc R
C11 C 0.21479(11) 0.76648(15) 0.2487(3) 0.0505(6) Uani 1 1 d .
H11 H 0.2372 0.8287 0.2591 0.061 Uiso 1 1 calc R
C12 C 0.24962(10) 0.68500(14) 0.1855(3) 0.0429(5) Uani 1 1 d .
C13 C -0.00622(11) 0.49578(16) 0.2314(3) 0.0494(5) Uani 1 1 d .
C14 C -0.01591(10) 0.58892(14) 0.3156(3) 0.0452(5) Uani 1 1 d .
C15 C -0.08817(10) 0.60296(14) 0.3768(3) 0.0462(5) Uani 1 1 d .
C16 C -0.14670(11) 0.54413(16) 0.3137(4) 0.0592(6) Uani 1 1 d .
H16 H -0.1404 0.4952 0.2327 0.071 Uiso 1 1 calc R
C17 C -0.21427(12) 0.55720(17) 0.3694(4) 0.0668(7) Uani 1 1 d .
H17 H -0.2531 0.5175 0.3248 0.080 Uiso 1 1 calc R
C18 C -0.22453(13) 0.62829(17) 0.4898(4) 0.0649(7) Uani 1 1 d .
H18 H -0.2699 0.6361 0.5283 0.078 Uiso 1 1 calc R
C19 C -0.16741(13) 0.68778(17) 0.5533(4) 0.0624(7) Uani 1 1 d .
H19 H -0.1743 0.7366 0.6341 0.075 Uiso 1 1 calc R
C20 C -0.09997(12) 0.67552(16) 0.4978(3) 0.0570(6) Uani 1 1 d .
H20 H -0.0617 0.7163 0.5417 0.068 Uiso 1 1 calc R
C21 C 0.03704(11) 0.65862(15) 0.3323(3) 0.0502(6) Uani 1 1 d .
H21 H 0.0244 0.7166 0.3868 0.060 Uiso 1 1 calc R
C22 C 0.37103(11) 0.75467(16) 0.1350(3) 0.0481(5) Uani 1 1 d .
C23 C 0.44188(11) 0.73659(18) 0.2063(3) 0.0577(6) Uani 1 1 d .
H23 H 0.4547 0.6744 0.2529 0.069 Uiso 1 1 calc R
C24 C 0.49311(12) 0.8112(2) 0.2077(3) 0.0674(7) Uani 1 1 d .
H24 H 0.5409 0.7988 0.2528 0.081 Uiso 1 1 calc R
C25 C 0.47400(14) 0.9035(2) 0.1431(4) 0.0721(8) Uani 1 1 d .
H25 H 0.5088 0.9538 0.1458 0.087 Uiso 1 1 calc R
C26 C 0.40350(14) 0.92241(18) 0.0741(3) 0.0648(7) Uani 1 1 d .
H26 H 0.3907 0.9856 0.0318 0.078 Uiso 1 1 calc R
C27 C 0.35186(12) 0.84754(16) 0.0676(3) 0.0536(6) Uani 1 1 d .
H27 H 0.3046 0.8595 0.0184 0.064 Uiso 1 1 calc R
N1 N 0.31826(9) 0.67764(12) 0.1314(2) 0.0478(5) Uani 1 1 d .
N2 N -0.00171(10) 0.42019(15) 0.1649(3) 0.0668(6) Uani 1 1 d .

loop_
_atom_site_aniso_label
_atom_site_aniso_U_11
_atom_site_aniso_U_22
_atom_site_aniso_U_33
_atom_site_aniso_U_23
_atom_site_aniso_U_13
_atom_site_aniso_U_12
C1 0.0431(12) 0.0458(11) 0.0477(13) 0.0038(10) 0.0021(9) -0.0006(9)
C2 0.0426(13) 0.0569(14) 0.0657(16) 0.0030(12) 0.0091(11) -0.0015(10)
C3 0.0514(14) 0.0613(15) 0.0782(19) -0.0004(13) 0.0101(12) 0.0096(11)
C4 0.0598(15) 0.0462(12) 0.091(2) -0.0005(13) 0.0096(14) 0.0053(11)
C5 0.0503(14) 0.0455(12) 0.0785(18) 0.0019(12) 0.0083(12) -0.0027(10)
C6 0.0393(12) 0.0421(11) 0.0553(14) 0.0044(10) 0.0021(9) -0.0012(8)
C7 0.0387(11) 0.0423(11) 0.0485(13) 0.0031(10) -0.0009(9) -0.0035(8)
C8 0.0403(12) 0.0376(10) 0.0630(15) 0.0029(10) 0.0022(10) -0.0051(8)
C9 0.0401(12) 0.0419(11) 0.0557(14) 0.0027(10) 0.0027(9) -0.0021(8)
C10 0.0442(12) 0.0430(11) 0.0608(15) -0.0050(11) 0.0053(10) -0.0035(9)
C11 0.0481(13) 0.0404(11) 0.0626(15) -0.0041(11) 0.0055(10) -0.0086(9)
C12 0.0390(11) 0.0439(11) 0.0451(13) 0.0027(9) 0.0009(9) -0.0041(8)
C13 0.0417(12) 0.0462(12) 0.0601(15) 0.0053(12) 0.0056(10) -0.0059(9)
C14 0.0408(11) 0.0398(11) 0.0543(14) 0.0049(10) 0.0023(9) 0.0019(9)
C15 0.0408(12) 0.0393(10) 0.0579(15) 0.0082(10) 0.0024(10) 0.0024(9)
C16 0.0442(13) 0.0485(12) 0.0851(19) -0.0047(13) 0.0084(12) -0.0019(10)
C17 0.0422(13) 0.0572(14) 0.102(2) 0.0018(15) 0.0108(13) -0.0028(10)
C18 0.0494(14) 0.0589(14) 0.089(2) 0.0121(14) 0.0198(13) 0.0076(11)
C19 0.0599(15) 0.0586(14) 0.0702(18) 0.0008(12) 0.0134(12) 0.0058(11)
C20 0.0500(13) 0.0563(13) 0.0643(17) -0.0023(12) 0.0039(11) -0.0022(10)
C21 0.0446(12) 0.0426(11) 0.0635(15) 0.0012(11) 0.0060(10) 0.0008(9)
C22 0.0442(12) 0.0518(12) 0.0490(13) -0.0013(11) 0.0086(9) -0.0108(9)
C23 0.0472(13) 0.0657(14) 0.0603(16) 0.0025(13) 0.0059(11) -0.0110(11)
C24 0.0449(14) 0.0881(18) 0.0696(18) -0.0074(15) 0.0079(12) -0.0200(12)
C25 0.0680(18) 0.0747(18) 0.077(2) -0.0133(15) 0.0216(14) -0.0348(14)
C26 0.0750(17) 0.0557(14) 0.0670(18) -0.0040(13) 0.0222(13) -0.0181(12)
C27 0.0574(14) 0.0530(13) 0.0509(14) -0.0023(11) 0.0088(11) -0.0104(10)
N1 0.0413(10) 0.0450(9) 0.0570(12) 0.0023(9) 0.0055(8) -0.0078(7)
N2 0.0594(13) 0.0540(12) 0.0879(17) -0.0078(12) 0.0118(11) -0.0068(9)

loop_
_atom_type_symbol
_atom_type_description
_atom_type_scat_dispersion_real
_atom_type_scat_dispersion_imag
_atom_type_scat_source
C C 0.0033 0.0016 'International Tables Vol C Tables 4.2.6.8 and 6.1.1.4'
H H 0.0000 0.0000 'International Tables Vol C Tables 4.2.6.8 and 6.1.1.4'
N N 0.0061 0.0033 'International Tables Vol C Tables 4.2.6.8 and 6.1.1.4'

loop_
_geom_angle_atom_site_label_1
_geom_angle_atom_site_label_2
_geom_angle_atom_site_label_3
_geom_angle
C2 C1 C6 121.56(19)
C2 C1 N1 129.50(19)
C6 C1 N1 108.88(17)
C1 C2 H2 121.1
C3 C2 C1 117.8(2)
C3 C2 H2 121.1
C2 C3 H3 119.3
C2 C3 C4 121.5(2)
C4 C3 H3 119.3
C3 C4 H4 119.6
C5 C4 C3 120.7(2)
C5 C4 H4 119.6
C4 C5 H5 120.5
C4 C5 C6 119.1(2)
C6 C5 H5 120.5
C1 C6 C7 107.09(17)
C5 C6 C1 119.25(19)
C5 C6 C7 133.63(18)
C8 C7 C6 132.92(18)
C8 C7 C12 120.54(18)
C12 C7 C6 106.53(17)
C7 C8 H8 120.2
C7 C8 C9 119.63(17)
C9 C8 H8 120.2
C8 C9 C10 118.25(17)
C8 C9 C21 125.71(17)
C10 C9 C21 116.04(18)
C9 C10 H10 118.4
C11 C10 C9 123.11(19)
C11 C10 H10 118.4
C10 C11 H11 121.1
C10 C11 C12 117.86(18)
C12 C11 H11 121.1
C11 C12 C7 120.55(18)
N1 C12 C7 109.37(16)
N1 C12 C11 130.05(17)
N2 C13 C14 176.8(2)
C13 C14 C15 115.11(17)
C21 C14 C13 121.35(19)
C21 C14 C15 123.51(19)
C16 C15 C14 120.6(2)
C16 C15 C20 117.7(2)
C20 C15 C14 121.70(18)
C15 C16 H16 119.6
C17 C16 C15 120.9(2)
C17 C16 H16 119.6
C16 C17 H17 119.8
C18 C17 C16 120.5(2)
C18 C17 H17 119.8
C17 C18 H18 120.2
C17 C18 C19 119.6(2)
C19 C18 H18 120.2
C18 C19 H19 119.9
C18 C19 C20 120.3(2)
C20 C19 H19 119.9
C15 C20 H20 119.5
C19 C20 C15 121.1(2)
C19 C20 H20 119.5
C9 C21 H21 114.0
C14 C21 C9 132.1(2)
C14 C21 H21 114.0
C23 C22 N1 119.85(19)
C27 C22 C23 120.11(18)
C27 C22 N1 120.04(19)
C22 C23 H23 120.2
C24 C23 C22 119.7(2)
C24 C23 H23 120.2
C23 C24 H24 119.9
C25 C24 C23 120.3(2)
C25 C24 H24 119.9
C24 C25 H25 119.8
C24 C25 C26 120.4(2)
C26 C25 H25 119.8
C25 C26 H26 120.0
C25 C26 C27 120.0(2)
C27 C26 H26 120.0
C22 C27 H27 120.2
C26 C27 C22 119.5(2)
C26 C27 H27 120.2
C1 N1 C22 125.29(17)
C12 N1 C1 108.11(15)
C12 N1 C22 126.42(17)

loop_
_geom_bond_atom_site_label_1
_geom_bond_atom_site_label_2
_geom_bond_distance
C1 C2 1.384(3)
C1 C6 1.401(3)
C1 N1 1.403(3)
C2 H2 0.9300
C2 C3 1.368(3)
C3 H3 0.9300
C3 C4 1.387(3)
C4 H4 0.9300
C4 C5 1.373(3)
C5 H5 0.9300
C5 C6 1.387(3)
C6 C7 1.446(3)
C7 C8 1.378(3)
C7 C12 1.409(3)
C8 H8 0.9300
C8 C9 1.396(3)
C9 C10 1.405(3)
C9 C21 1.456(3)
C10 H10 0.9300
C10 C11 1.367(3)
C11 H11 0.9300
C11 C12 1.387(3)
C12 N1 1.387(3)
C13 C14 1.433(3)
C13 N2 1.147(3)
C14 C15 1.482(3)
C14 C21 1.349(3)
C15 C16 1.385(3)
C15 C20 1.394(3)
C16 H16 0.9300
C16 C17 1.381(3)
C17 H17 0.9300
C17 C18 1.371(4)
C18 H18 0.9300
C18 C19 1.372(3)
C19 H19 0.9300
C19 C20 1.377(3)
C20 H20 0.9300
C21 H21 0.9300
C22 C23 1.387(3)
C22 C27 1.383(3)
C22 N1 1.418(2)
C23 H23 0.9300
C23 C24 1.376(3)
C24 H24 0.9300
C24 C25 1.368(4)
C25 H25 0.9300
C25 C26 1.378(4)
C26 H26 0.9300
C26 C27 1.382(3)
C27 H27 0.9300

loop_
_geom_torsion_atom_site_label_1
_geom_torsion_atom_site_label_2
_geom_torsion_atom_site_label_3
_geom_torsion_atom_site_label_4
_geom_torsion
C1 C2 C3 C4 -0.5(4)
C1 C6 C7 C8 179.9(2)
C1 C6 C7 C12 -1.5(2)
C2 C1 C6 C5 2.4(3)
C2 C1 C6 C7 -176.1(2)
C2 C1 N1 C12 176.4(2)
C2 C1 N1 C22 -8.3(4)
C2 C3 C4 C5 2.2(4)
C3 C4 C5 C6 -1.5(4)
C4 C5 C6 C1 -0.7(4)
C4 C5 C6 C7 177.2(2)
C5 C6 C7 C8 1.8(4)
C5 C6 C7 C12 -179.6(3)
C6 C1 C2 C3 -1.7(4)
C6 C1 N1 C12 -1.0(2)
C6 C1 N1 C22 174.4(2)
C6 C7 C8 C9 178.7(2)
C6 C7 C12 C11 -177.1(2)
C6 C7 C12 N1 0.9(2)
C7 C8 C9 C10 -2.1(3)
C7 C8 C9 C21 178.8(2)
C7 C12 N1 C1 0.0(2)
C7 C12 N1 C22 -175.27(19)
C8 C7 C12 C11 1.7(3)
C8 C7 C12 N1 179.76(19)
C8 C9 C10 C11 2.2(3)
C8 C9 C21 C14 -10.7(4)
C9 C10 C11 C12 -0.4(3)
C10 C9 C21 C14 170.2(2)
C10 C11 C12 C7 -1.6(3)
C10 C11 C12 N1 -179.2(2)
C11 C12 N1 C1 177.8(2)
C11 C12 N1 C22 2.5(4)
C12 C7 C8 C9 0.2(3)
C13 C14 C15 C16 -17.5(3)
C13 C14 C15 C20 162.9(2)
C13 C14 C21 C9 -1.3(4)
C14 C15 C16 C17 -179.6(2)
C14 C15 C20 C19 179.9(2)
C15 C14 C21 C9 -179.5(2)
C15 C16 C17 C18 -0.6(4)
C16 C15 C20 C19 0.4(3)
C16 C17 C18 C19 1.0(4)
C17 C18 C19 C20 -0.7(4)
C18 C19 C20 C15 0.0(4)
C20 C15 C16 C17 -0.1(3)
C21 C9 C10 C11 -178.6(2)
C21 C14 C15 C16 160.7(2)
C21 C14 C15 C20 -18.8(3)
C22 C23 C24 C25 1.6(4)
C23 C22 C27 C26 -0.9(3)
C23 C22 N1 C1 -44.5(3)
C23 C22 N1 C12 130.0(2)
C23 C24 C25 C26 -0.8(4)
C24 C25 C26 C27 -0.9(4)
C25 C26 C27 C22 1.7(4)
C27 C22 C23 C24 -0.8(3)
C27 C22 N1 C1 135.5(2)
C27 C22 N1 C12 -50.0(3)
N1 C1 C2 C3 -178.7(2)
N1 C1 C6 C5 179.9(2)
N1 C1 C6 C7 1.5(2)
N1 C22 C23 C24 179.2(2)
N1 C22 C27 C26 179.1(2)
